data_4021263
loop_
_publ_author_name
'Hatem Halouani'
'Isabelle Dumazet-Bonnamour'
'Monique Perrin'
'Roger Lamartine'

_publ_section_title
;
 First Synthesis and Structure of \b-Ketoimine Calix[4]arenes:
 Complexation and Extraction Studies
;
_journal_name_full 'Journal of Organic Chemistry'
_journal_page_first 6521
_journal_page_last 6527
_journal_paper_doi 10.1021/jo0495485
_journal_volume 69
_journal_year 2004
_chemical_formula_moiety 'C52 H60 O4 N4,C1 H2 Cl2'
_chemical_formula_sum 'C53 H60 Cl2 N4 O4'
_chemical_formula_weight 887.95
_space_group_IT_number 14
_symmetry_cell_setting monoclinic
_symmetry_space_group_name_Hall '-P 2yn'
_symmetry_space_group_name_H-M 'P 1 21/n 1'
_cell_angle_alpha 90.00
_cell_angle_beta 108.92(3)
_cell_angle_gamma 90.00
_cell_formula_units_Z 4
_cell_length_a 16.579(3)
_cell_length_b 13.251(3)
_cell_length_c 24.292(5)
_cell_measurement_temperature 173(2)
_cell_volume 5048.6(18)
_diffrn_ambient_temperature 173(2)
_exptl_crystal_density_diffrn 1.168
_cod_original_sg_symbol_H-M 'P 21/n'
_cod_database_code 4021263

loop_
_symmetry_equiv_pos_as_xyz
'x, y, z'
'-x+1/2, y+1/2, -z+1/2'
'-x, -y, -z'
'x-1/2, -y-1/2, z-1/2'

loop_
_atom_site_label
_atom_site_type_symbol
_atom_site_fract_x
_atom_site_fract_y
_atom_site_fract_z
_atom_site_U_iso_or_equiv
_atom_site_adp_type
_atom_site_occupancy
_atom_site_symmetry_multiplicity
_atom_site_calc_flag
_atom_site_refinement_flags
_atom_site_disorder_assembly
_atom_site_disorder_group
O25 O 0.44862(14) 0.32136(15) 0.07135(9) 0.0327(6) Uani 1 1 d . . .
O26 O 0.60410(14) 0.30683(15) 0.18914(9) 0.0321(6) Uani 1 1 d . . .
O27 O 0.72345(13) 0.12447(15) 0.19471(9) 0.0307(6) Uani 1 1 d . . .
O28 O 0.54512(14) 0.11375(15) 0.09871(9) 0.0319(6) Uani 1 1 d . . .
C1 C 0.3656(2) 0.1285(2) 0.04008(14) 0.0321(8) Uani 1 1 d . . .
H1A H 0.3077 0.1152 0.0127 0.038 Uiso 1 1 calc R . .
H1B H 0.3983 0.1651 0.0188 0.038 Uiso 1 1 calc R . .
C2 C 0.4092(2) 0.0302(2) 0.06314(13) 0.0294(8) Uani 1 1 d . . .
C3 C 0.3616(2) -0.0568(2) 0.06240(14) 0.0307(8) Uani 1 1 d . . .
H3 H 0.3017 -0.0545 0.0433 0.037 Uiso 1 1 calc R . .
C4 C 0.3978(2) -0.1470(2) 0.08837(14) 0.0322(8) Uani 1 1 d . . .
C5 C 0.4864(2) -0.1479(2) 0.11466(14) 0.0323(8) Uani 1 1 d . . .
H5 H 0.5133 -0.2091 0.1313 0.039 Uiso 1 1 calc R . .
C6 C 0.5367(2) -0.0628(2) 0.11750(14) 0.0292(8) Uani 1 1 d . . .
C7 C 0.6309(2) -0.0618(2) 0.15365(14) 0.0322(8) Uani 1 1 d . . .
H7A H 0.6632 -0.0220 0.1334 0.039 Uiso 1 1 calc R . .
H7B H 0.6534 -0.1316 0.1584 0.039 Uiso 1 1 calc R . .
C8 C 0.6426(2) -0.0157(2) 0.21339(14) 0.0283(8) Uani 1 1 d . . .
C9 C 0.6072(2) -0.0630(2) 0.25147(15) 0.0317(8) Uani 1 1 d . . .
H9 H 0.5799 -0.1264 0.2407 0.038 Uiso 1 1 calc R . .
C10 C 0.6102(2) -0.0214(2) 0.30427(14) 0.0323(8) Uani 1 1 d . A .
C11 C 0.6467(2) 0.0738(2) 0.31705(14) 0.0319(8) Uani 1 1 d . . .
H11 H 0.6469 0.1055 0.3522 0.038 Uiso 1 1 calc R . .
C12 C 0.68279(19) 0.1247(2) 0.28081(14) 0.0265(8) Uani 1 1 d . . .
C13 C 0.7183(2) 0.2302(2) 0.29706(13) 0.0274(8) Uani 1 1 d . . .
H13A H 0.7493 0.2513 0.2703 0.033 Uiso 1 1 calc R . .
H13B H 0.7595 0.2293 0.3371 0.033 Uiso 1 1 calc R . .
C14 C 0.6479(2) 0.3065(2) 0.29384(14) 0.0281(8) Uani 1 1 d . . .
C15 C 0.6341(2) 0.3402(2) 0.34423(14) 0.0300(8) Uani 1 1 d . . .
H15 H 0.6716 0.3180 0.3807 0.036 Uiso 1 1 calc R . .
C16 C 0.5680(2) 0.4048(2) 0.34355(14) 0.0316(8) Uani 1 1 d . . .
C17 C 0.5139(2) 0.4346(2) 0.28857(14) 0.0322(8) Uani 1 1 d . . .
H17 H 0.4677 0.4783 0.2866 0.039 Uiso 1 1 calc R . .
C18 C 0.5246(2) 0.4035(2) 0.23716(14) 0.0289(8) Uani 1 1 d . . .
C19 C 0.4592(2) 0.4274(2) 0.17839(14) 0.0341(9) Uani 1 1 d . . .
H19A H 0.4233 0.4849 0.1823 0.041 Uiso 1 1 calc R . .
H19B H 0.4885 0.4465 0.1503 0.041 Uiso 1 1 calc R . .
C20 C 0.4037(2) 0.3351(2) 0.15631(14) 0.0306(8) Uani 1 1 d . . .
C21 C 0.3593(2) 0.2935(3) 0.19020(15) 0.0361(9) Uani 1 1 d . . .
H21 H 0.3593 0.3284 0.2243 0.043 Uiso 1 1 calc R . .
C22 C 0.3144(2) 0.2024(3) 0.17662(16) 0.0381(9) Uani 1 1 d . . .
C23 C 0.3163(2) 0.1542(3) 0.12630(15) 0.0355(9) Uani 1 1 d . . .
H23 H 0.2866 0.0922 0.1157 0.043 Uiso 1 1 calc R . .
C24 C 0.3596(2) 0.1928(2) 0.09080(14) 0.0307(8) Uani 1 1 d . . .
C25 C 0.4025(2) 0.2835(2) 0.10585(14) 0.0287(8) Uani 1 1 d . . .
C26 C 0.5939(2) 0.3409(2) 0.24055(13) 0.0264(8) Uani 1 1 d . . .
C27 C 0.6834(2) 0.0770(2) 0.23040(13) 0.0271(8) Uani 1 1 d . . .
C28 C 0.4970(2) 0.0257(2) 0.09143(13) 0.0284(8) Uani 1 1 d . . .
C40 C 0.3450(2) -0.2404(2) 0.09085(16) 0.0384(9) Uani 1 1 d . . .
C41 C 0.2496(2) -0.2224(3) 0.06425(18) 0.0514(11) Uani 1 1 d . . .
H41A H 0.2325 -0.1669 0.0848 0.077 Uiso 1 1 calc R . .
H41B H 0.2187 -0.2838 0.0678 0.077 Uiso 1 1 calc R . .
H41C H 0.2361 -0.2048 0.0230 0.077 Uiso 1 1 calc R . .
C42 C 0.3637(3) -0.2699(3) 0.15444(17) 0.0588(12) Uani 1 1 d . . .
H42A H 0.4248 -0.2830 0.1722 0.088 Uiso 1 1 calc R . .
H42B H 0.3314 -0.3308 0.1567 0.088 Uiso 1 1 calc R . .
H42C H 0.3468 -0.2147 0.1753 0.088 Uiso 1 1 calc R . .
C43 C 0.3703(3) -0.3289(3) 0.0592(2) 0.0603(12) Uani 1 1 d . . .
H43A H 0.3585 -0.3115 0.0181 0.090 Uiso 1 1 calc R . .
H43B H 0.3372 -0.3888 0.0621 0.090 Uiso 1 1 calc R . .
H43C H 0.4312 -0.3431 0.0771 0.090 Uiso 1 1 calc R . .
C100 C 0.5748(2) -0.0747(3) 0.34744(15) 0.0403(9) Uani 1 1 d . . .
C101 C 0.6460(5) -0.0924(9) 0.4047(3) 0.064(4) Uani 0.611(17) 1 d P A 1
H10A H 0.6718 -0.0276 0.4205 0.096 Uiso 0.611(17) 1 calc PR A 1
H10B H 0.6895 -0.1362 0.3980 0.096 Uiso 0.611(17) 1 calc PR A 1
H10C H 0.6226 -0.1248 0.4325 0.096 Uiso 0.611(17) 1 calc PR A 1
C102 C 0.5379(8) -0.1786(7) 0.3252(4) 0.069(4) Uani 0.611(17) 1 d P A 1
H10D H 0.5190 -0.2120 0.3549 0.103 Uiso 0.611(17) 1 calc PR A 1
H10E H 0.5819 -0.2197 0.3171 0.103 Uiso 0.611(17) 1 calc PR A 1
H10F H 0.4894 -0.1704 0.2895 0.103 Uiso 0.611(17) 1 calc PR A 1
C103 C 0.5032(8) -0.0151(9) 0.3538(7) 0.095(6) Uani 0.611(17) 1 d P A 1
H10G H 0.4771 -0.0516 0.3788 0.143 Uiso 0.611(17) 1 calc PR A 1
H10H H 0.4607 -0.0044 0.3155 0.143 Uiso 0.611(17) 1 calc PR A 1
H10I H 0.5244 0.0503 0.3715 0.143 Uiso 0.611(17) 1 calc PR A 1
C106 C 0.4777(12) -0.104(2) 0.3127(7) 0.113(10) Uani 0.389(17) 1 d P A 2
H10J H 0.4494 -0.1262 0.3403 0.170 Uiso 0.389(17) 1 calc PR A 2
H10K H 0.4765 -0.1591 0.2854 0.170 Uiso 0.389(17) 1 calc PR A 2
H10L H 0.4479 -0.0453 0.2911 0.170 Uiso 0.389(17) 1 calc PR A 2
C104 C 0.560(2) -0.0035(15) 0.3929(10) 0.124(13) Uani 0.389(17) 1 d P A 2
H10M H 0.5337 0.0590 0.3739 0.186 Uiso 0.389(17) 1 calc PR A 2
H10N H 0.6153 0.0124 0.4223 0.186 Uiso 0.389(17) 1 calc PR A 2
H10O H 0.5231 -0.0361 0.4117 0.186 Uiso 0.389(17) 1 calc PR A 2
C105 C 0.620(2) -0.1711(17) 0.3649(13) 0.18(2) Uani 0.389(17) 1 d P A 2
H10P H 0.6813 -0.1598 0.3763 0.267 Uiso 0.389(17) 1 calc PR A 2
H10Q H 0.6022 -0.2185 0.3322 0.267 Uiso 0.389(17) 1 calc PR A 2
H10R H 0.6054 -0.1992 0.3979 0.267 Uiso 0.389(17) 1 calc PR A 2
C160 C 0.5497(2) 0.4386(3) 0.39894(15) 0.0385(9) Uani 1 1 d . . .
C161 C 0.6237(3) 0.4144(3) 0.45398(16) 0.0570(12) Uani 1 1 d . . .
H16A H 0.6324 0.3412 0.4571 0.085 Uiso 1 1 calc R . .
H16B H 0.6104 0.4391 0.4881 0.085 Uiso 1 1 calc R . .
H16C H 0.6756 0.4472 0.4521 0.085 Uiso 1 1 calc R . .
C162 C 0.4692(3) 0.3844(4) 0.4010(2) 0.0686(13) Uani 1 1 d . . .
H16D H 0.4218 0.3999 0.3656 0.103 Uiso 1 1 calc R . .
H16E H 0.4551 0.4072 0.4351 0.103 Uiso 1 1 calc R . .
H16F H 0.4792 0.3114 0.4035 0.103 Uiso 1 1 calc R . .
C163 C 0.5356(3) 0.5532(3) 0.39829(17) 0.0555(11) Uani 1 1 d . . .
H16G H 0.5879 0.5880 0.3987 0.083 Uiso 1 1 calc R . .
H16H H 0.5206 0.5728 0.4327 0.083 Uiso 1 1 calc R . .
H16I H 0.4891 0.5720 0.3630 0.083 Uiso 1 1 calc R . .
C220 C 0.2678(3) 0.1584(3) 0.21585(18) 0.0535(11) Uani 1 1 d . . .
C221 C 0.3180(3) 0.1771(4) 0.27951(19) 0.0733(14) Uani 1 1 d . . .
H22A H 0.3775 0.1567 0.2871 0.110 Uiso 1 1 calc R . .
H22B H 0.2932 0.1376 0.3041 0.110 Uiso 1 1 calc R . .
H22C H 0.3158 0.2490 0.2883 0.110 Uiso 1 1 calc R . .
C222 C 0.2533(5) 0.0454(4) 0.2067(3) 0.127(3) Uani 1 1 d . . .
H22D H 0.2167 0.0325 0.1667 0.190 Uiso 1 1 calc R . .
H22E H 0.2256 0.0194 0.2339 0.190 Uiso 1 1 calc R . .
H22F H 0.3082 0.0114 0.2137 0.190 Uiso 1 1 calc R . .
C223 C 0.1807(3) 0.2111(5) 0.2016(2) 0.0949(19) Uani 1 1 d . . .
H22G H 0.1893 0.2840 0.2074 0.142 Uiso 1 1 calc R . .
H22H H 0.1504 0.1851 0.2272 0.142 Uiso 1 1 calc R . .
H22I H 0.1469 0.1978 0.1609 0.142 Uiso 1 1 calc R . .
C250 C 0.4066(2) 0.3982(3) 0.03188(15) 0.0459(10) Uani 1 1 d . . .
H25A H 0.4462 0.4263 0.0128 0.055 Uiso 1 1 calc R . .
H25B H 0.3903 0.4535 0.0536 0.055 Uiso 1 1 calc R . .
C251 C 0.3296(3) 0.3598(3) -0.01303(17) 0.0474(10) Uani 1 1 d . . .
C260 C 0.6715(2) 0.3543(3) 0.17347(14) 0.0372(9) Uani 1 1 d . . .
C261 C 0.6352(2) 0.4138(3) 0.11940(17) 0.0439(10) Uani 1 1 d . . .
C270 C 0.8061(2) 0.0857(3) 0.20186(15) 0.0351(9) Uani 1 1 d . . .
H27A H 0.8259 0.1114 0.1702 0.042 Uiso 1 1 calc R . .
H27B H 0.8033 0.0112 0.1990 0.042 Uiso 1 1 calc R . .
C271 C 0.8680(2) 0.1153(3) 0.25898(18) 0.0412(9) Uani 1 1 d . . .
C280 C 0.5674(2) 0.1476(3) 0.05012(15) 0.0383(9) Uani 1 1 d . . .
H28A H 0.5475 0.2179 0.0406 0.046 Uiso 1 1 calc R . .
H28B H 0.5389 0.1049 0.0159 0.046 Uiso 1 1 calc R . .
C281 C 0.6601(3) 0.1429(3) 0.06295(15) 0.0459(10) Uani 1 1 d . . .
N252 N 0.2693(2) 0.3274(3) -0.04596(15) 0.0637(11) Uani 1 1 d . . .
N262 N 0.6099(2) 0.4578(3) 0.07734(17) 0.0778(13) Uani 1 1 d . . .
N272 N 0.9141(2) 0.1386(3) 0.30292(17) 0.0635(11) Uani 1 1 d . . .
N282 N 0.7321(3) 0.1427(4) 0.07213(15) 0.0787(13) Uani 1 1 d . . .
C50 C 0.1668(5) 0.3599(6) 0.0570(4) 0.135(3) Uani 1 1 d . . .
Cl1 Cl 0.0611(4) 0.3157(5) 0.0345(4) 0.103(3) Uani 0.60(4) 1 d P B 1
Cl2 Cl 0.1799(7) 0.4849(7) 0.0703(7) 0.124(3) Uani 0.60(4) 1 d P B 1
Cl3 Cl 0.0650(14) 0.341(3) 0.0203(14) 0.231(9) Uani 0.40(4) 1 d P B 2
Cl4 Cl 0.1874(8) 0.4673(13) 0.0923(12) 0.147(5) Uani 0.40(4) 1 d P B 2

loop_
_atom_site_aniso_label
_atom_site_aniso_U_11
_atom_site_aniso_U_22
_atom_site_aniso_U_33
_atom_site_aniso_U_23
_atom_site_aniso_U_13
_atom_site_aniso_U_12
O25 0.0368(14) 0.0302(13) 0.0273(12) 0.0050(10) 0.0050(11) -0.0023(11)
O26 0.0349(14) 0.0296(12) 0.0305(13) -0.0018(10) 0.0090(11) -0.0016(11)
O27 0.0291(13) 0.0285(12) 0.0333(13) 0.0043(10) 0.0086(11) 0.0041(10)
O28 0.0349(14) 0.0296(13) 0.0287(13) -0.0009(10) 0.0069(10) -0.0071(11)
C1 0.0296(19) 0.0302(19) 0.0306(19) -0.0014(15) 0.0018(15) 0.0002(16)
C2 0.035(2) 0.0278(19) 0.0242(18) -0.0048(14) 0.0076(16) -0.0009(16)
C3 0.0264(19) 0.0306(19) 0.0323(19) -0.0077(15) 0.0057(15) -0.0011(16)
C4 0.035(2) 0.033(2) 0.0280(19) -0.0030(15) 0.0087(16) -0.0006(17)
C5 0.039(2) 0.0294(19) 0.0267(19) 0.0015(15) 0.0088(16) 0.0040(17)
C6 0.0301(19) 0.0270(19) 0.0294(19) -0.0019(15) 0.0080(16) 0.0017(16)
C7 0.031(2) 0.0285(18) 0.036(2) -0.0026(15) 0.0081(16) 0.0024(15)
C8 0.0235(18) 0.0277(18) 0.0302(19) 0.0007(15) 0.0035(15) 0.0032(15)
C9 0.0272(19) 0.0252(18) 0.039(2) 0.0000(16) 0.0056(16) -0.0023(15)
C10 0.032(2) 0.0293(19) 0.033(2) 0.0025(16) 0.0063(16) -0.0024(16)
C11 0.033(2) 0.033(2) 0.0273(19) -0.0003(15) 0.0066(16) 0.0014(16)
C12 0.0212(18) 0.0226(18) 0.0310(19) 0.0014(15) 0.0019(15) 0.0036(14)
C13 0.0280(19) 0.0268(18) 0.0236(18) -0.0008(14) 0.0030(15) 0.0018(15)
C14 0.0278(19) 0.0248(17) 0.0307(19) 0.0022(15) 0.0080(16) -0.0050(15)
C15 0.030(2) 0.0300(19) 0.0276(19) 0.0014(15) 0.0064(15) -0.0040(16)
C16 0.0290(19) 0.0330(19) 0.033(2) 0.0022(16) 0.0100(16) -0.0002(16)
C17 0.032(2) 0.0262(18) 0.037(2) -0.0024(16) 0.0099(17) 0.0022(15)
C18 0.030(2) 0.0205(17) 0.033(2) -0.0013(15) 0.0050(16) -0.0047(15)
C19 0.033(2) 0.0284(19) 0.036(2) 0.0010(15) 0.0043(17) 0.0062(16)
C20 0.0256(19) 0.0276(18) 0.0327(19) -0.0011(16) 0.0013(16) 0.0043(15)
C21 0.032(2) 0.038(2) 0.037(2) -0.0060(17) 0.0098(17) 0.0004(17)
C22 0.025(2) 0.041(2) 0.048(2) -0.0050(18) 0.0134(17) -0.0003(17)
C23 0.0241(19) 0.0310(19) 0.048(2) -0.0023(17) 0.0075(17) -0.0027(16)
C24 0.0247(19) 0.0266(19) 0.034(2) 0.0006(15) 0.0002(16) 0.0043(16)
C25 0.0231(18) 0.0264(19) 0.0308(19) 0.0044(15) 0.0010(15) 0.0044(15)
C26 0.032(2) 0.0195(16) 0.0276(19) -0.0045(14) 0.0103(16) -0.0053(15)
C27 0.0256(18) 0.0262(18) 0.0275(18) 0.0069(15) 0.0059(15) 0.0029(15)
C28 0.033(2) 0.0228(18) 0.0271(18) -0.0054(14) 0.0069(16) -0.0059(16)
C40 0.038(2) 0.031(2) 0.045(2) 0.0019(17) 0.0127(18) -0.0062(17)
C41 0.047(3) 0.042(2) 0.067(3) -0.001(2) 0.022(2) -0.0138(19)
C42 0.056(3) 0.063(3) 0.058(3) 0.019(2) 0.018(2) -0.009(2)
C43 0.066(3) 0.038(2) 0.082(3) -0.009(2) 0.032(3) -0.010(2)
C100 0.040(2) 0.041(2) 0.043(2) 0.0042(18) 0.0173(18) -0.0037(19)
C101 0.055(5) 0.092(8) 0.039(4) 0.025(4) 0.008(4) -0.024(5)
C102 0.101(10) 0.052(6) 0.064(6) 0.002(4) 0.042(6) -0.035(7)
C103 0.102(9) 0.081(9) 0.138(13) 0.039(10) 0.088(9) 0.022(8)
C106 0.078(13) 0.18(3) 0.092(12) -0.021(13) 0.046(10) -0.074(15)
C104 0.23(3) 0.101(14) 0.106(16) -0.052(14) 0.139(19) -0.10(2)
C105 0.26(4) 0.12(2) 0.25(4) 0.14(3) 0.21(4) 0.12(3)
C160 0.034(2) 0.047(2) 0.035(2) 0.0013(17) 0.0131(17) 0.0038(18)
C161 0.060(3) 0.077(3) 0.034(2) -0.007(2) 0.015(2) 0.015(2)
C162 0.064(3) 0.091(3) 0.060(3) -0.008(3) 0.033(2) -0.015(3)
C163 0.066(3) 0.057(3) 0.044(2) -0.011(2) 0.019(2) 0.012(2)
C220 0.048(3) 0.060(3) 0.062(3) -0.010(2) 0.031(2) -0.013(2)
C221 0.063(3) 0.100(4) 0.059(3) 0.016(3) 0.023(2) -0.018(3)
C222 0.213(8) 0.078(4) 0.153(6) -0.021(4) 0.146(6) -0.057(4)
C223 0.047(3) 0.171(6) 0.077(4) 0.010(4) 0.033(3) 0.003(3)
C250 0.058(3) 0.033(2) 0.032(2) 0.0076(17) -0.0059(19) -0.0046(19)
C251 0.058(3) 0.037(2) 0.036(2) 0.0090(18) 0.000(2) 0.003(2)
C260 0.040(2) 0.041(2) 0.032(2) 0.0103(16) 0.0133(17) -0.0015(17)
C261 0.046(2) 0.045(2) 0.039(2) 0.0046(19) 0.0115(19) -0.0090(19)
C270 0.029(2) 0.037(2) 0.040(2) 0.0000(16) 0.0105(17) 0.0032(16)
C271 0.029(2) 0.033(2) 0.056(3) -0.0063(19) 0.006(2) 0.0040(17)
C280 0.042(2) 0.038(2) 0.037(2) 0.0023(17) 0.0147(18) -0.0003(17)
C281 0.045(3) 0.062(3) 0.032(2) -0.0024(18) 0.015(2) -0.010(2)
N252 0.068(3) 0.057(2) 0.047(2) 0.0064(18) -0.009(2) -0.006(2)
N262 0.063(3) 0.101(3) 0.057(2) 0.043(2) 0.004(2) -0.016(2)
N272 0.037(2) 0.061(2) 0.075(3) -0.024(2) -0.006(2) 0.0102(18)
N282 0.046(3) 0.151(4) 0.037(2) 0.006(2) 0.0104(19) -0.014(2)
C50 0.079(5) 0.123(6) 0.209(9) 0.001(6) 0.056(5) 0.006(4)
Cl1 0.095(4) 0.115(5) 0.112(3) -0.064(2) 0.052(2) -0.017(2)
Cl2 0.152(5) 0.069(3) 0.159(6) 0.004(3) 0.063(4) -0.011(2)
Cl3 0.226(14) 0.303(18) 0.169(12) -0.103(13) 0.068(9) 0.018(11)
Cl4 0.084(5) 0.137(8) 0.213(12) 0.062(9) 0.040(6) 0.002(4)

loop_
_geom_bond_atom_site_label_1
_geom_bond_atom_site_label_2
_geom_bond_distance
_geom_bond_site_symmetry_2
_geom_bond_publ_flag
O25 C25 1.398(4) . ?
O25 C250 1.418(4) . ?
O26 C26 1.389(4) . ?
O26 C260 1.436(4) . ?
O27 C27 1.401(4) . ?
O27 C270 1.420(4) . ?
O28 C28 1.391(4) . ?
O28 C280 1.419(4) . ?
C1 C2 1.508(4) . ?
C1 C24 1.527(4) . ?
C1 H1A 0.9900 . ?
C1 H1B 0.9900 . ?
C2 C3 1.394(4) . ?
C2 C28 1.395(5) . ?
C3 C4 1.394(5) . ?
C3 H3 0.9500 . ?
C4 C5 1.398(5) . ?
C4 C40 1.528(5) . ?
C5 C6 1.391(5) . ?
C5 H5 0.9500 . ?
C6 C28 1.393(4) . ?
C6 C7 1.523(5) . ?
C7 C8 1.528(4) . ?
C7 H7A 0.9900 . ?
C7 H7B 0.9900 . ?
C8 C9 1.395(5) . ?
C8 C27 1.398(4) . ?
C9 C10 1.382(5) . ?
C9 H9 0.9500 . ?
C10 C11 1.389(4) . ?
C10 C100 1.531(5) . ?
C11 C12 1.389(5) . ?
C11 H11 0.9500 . ?
C12 C27 1.381(4) . ?
C12 C13 1.519(4) . ?
C13 C14 1.528(4) . ?
C13 H13A 0.9900 . ?
C13 H13B 0.9900 . ?
C14 C15 1.389(4) . ?
C14 C26 1.390(4) . ?
C15 C16 1.386(5) . ?
C15 H15 0.9500 . ?
C16 C17 1.402(5) . ?
C16 C160 1.539(5) . ?
C17 C18 1.380(4) . ?
C17 H17 0.9500 . ?
C18 C26 1.398(4) . ?
C18 C19 1.520(4) . ?
C19 C20 1.519(4) . ?
C19 H19A 0.9900 . ?
C19 H19B 0.9900 . ?
C20 C21 1.386(5) . ?
C20 C25 1.398(4) . ?
C21 C22 1.400(5) . ?
C21 H21 0.9500 . ?
C22 C23 1.389(5) . ?
C22 C220 1.524(5) . ?
C23 C24 1.387(5) . ?
C23 H23 0.9500 . ?
C24 C25 1.384(4) . ?
C40 C41 1.521(5) . ?
C40 C42 1.525(5) . ?
C40 C43 1.534(5) . ?
C41 H41A 0.9800 . ?
C41 H41B 0.9800 . ?
C41 H41C 0.9800 . ?
C42 H42A 0.9800 . ?
C42 H42B 0.9800 . ?
C42 H42C 0.9800 . ?
C43 H43A 0.9800 . ?
C43 H43B 0.9800 . ?
C43 H43C 0.9800 . ?
C100 C105 1.469(16) . ?
C100 C103 1.476(10) . ?
C100 C101 1.523(7) . ?
C100 C104 1.530(16) . ?
C100 C102 1.531(8) . ?
C100 C106 1.606(16) . ?
C101 H10A 0.9800 . ?
C101 H10B 0.9800 . ?
C101 H10C 0.9800 . ?
C102 H10D 0.9800 . ?
C102 H10E 0.9800 . ?
C102 H10F 0.9800 . ?
C103 H10G 0.9800 . ?
C103 H10H 0.9800 . ?
C103 H10I 0.9800 . ?
C106 H10J 0.9800 . ?
C106 H10K 0.9800 . ?
C106 H10L 0.9800 . ?
C104 H10M 0.9800 . ?
C104 H10N 0.9800 . ?
C104 H10O 0.9800 . ?
C105 H10P 0.9800 . ?
C105 H10Q 0.9800 . ?
C105 H10R 0.9800 . ?
C160 C161 1.527(5) . ?
C160 C162 1.531(5) . ?
C160 C163 1.536(5) . ?
C161 H16A 0.9800 . ?
C161 H16B 0.9800 . ?
C161 H16C 0.9800 . ?
C162 H16D 0.9800 . ?
C162 H16E 0.9800 . ?
C162 H16F 0.9800 . ?
C163 H16G 0.9800 . ?
C163 H16H 0.9800 . ?
C163 H16I 0.9800 . ?
C220 C221 1.520(6) . ?
C220 C222 1.521(6) . ?
C220 C223 1.539(6) . ?
C221 H22A 0.9800 . ?
C221 H22B 0.9800 . ?
C221 H22C 0.9800 . ?
C222 H22D 0.9800 . ?
C222 H22E 0.9800 . ?
C222 H22F 0.9800 . ?
C223 H22G 0.9800 . ?
C223 H22H 0.9800 . ?
C223 H22I 0.9800 . ?
C250 C251 1.475(6) . ?
C250 H25A 0.9900 . ?
C250 H25B 0.9900 . ?
C251 N252 1.142(5) . ?
C260 C261 1.482(5) . ?
C261 N262 1.132(4) . ?
C270 C271 1.486(5) . ?
C270 H27A 0.9900 . ?
C270 H27B 0.9900 . ?
C271 N272 1.135(5) . ?
C280 C281 1.468(6) . ?
C280 H28A 0.9900 . ?
C280 H28B 0.9900 . ?
C281 N282 1.142(5) . ?
C50 Cl4 1.640(16) . ?
C50 Cl3 1.65(2) . ?
C50 Cl2 1.689(12) . ?
C50 Cl1 1.758(11) . ?
